data_7032820
loop_
_publ_author_name
'Stafford, Verity S.'
'Suntharalingam, Kogularamanan'
'Shivalingam, Arun'
'White, Andrew J. P.'
'Mann, David J.'
'Vilar, Ramon'

_publ_section_title
;
 Syntheses of polypyridyl metal complexes and studies of their interaction
 with quadruplex DNA.
;
_journal_issue 8
_journal_name_full 'Dalton transactions (Cambridge, England : 2003)'
_journal_page_first 3686
_journal_page_last 3700
_journal_paper_doi 10.1039/c4dt02910k
_journal_volume 44
_journal_year 2015
_chemical_formula_moiety 'C26 H35 Cu2 Cl3 N7 O, Cl, 6.5(H2 O)'
_chemical_formula_sum 'C26 H48 Cl4 Cu2 N7 O7.5'
_chemical_formula_weight 847.59
_chemical_name_systematic
; 
 ? 
;
_space_group_IT_number 15
_symmetry_cell_setting monoclinic
_symmetry_space_group_name_Hall '-C 2yc'
_symmetry_space_group_name_H-M 'C 1 2/c 1'
_atom_sites_solution_hydrogens geom
_atom_sites_solution_primary direct
_atom_sites_solution_secondary difmap
_audit_creation_method SHELXL-97
_cell_angle_alpha 90.00
_cell_angle_beta 101.090(9)
_cell_angle_gamma 90.00
_cell_formula_units_Z 8
_cell_length_a 38.832(4)
_cell_length_b 14.0405(8)
_cell_length_c 13.7761(10)
_cell_measurement_reflns_used 4455
_cell_measurement_temperature 173
_cell_measurement_theta_max 72.5177
_cell_measurement_theta_min 2.3169
_cell_volume 7370.8(10)
_computing_cell_refinement 'CrysAlis RED, Oxford Diffraction Ltd'
_computing_data_collection 'CrysAlis CCD, Oxford Diffraction Ltd'
_computing_data_reduction 'CrysAlis RED, Oxford Diffraction Ltd'
_computing_molecular_graphics 'Bruker SHELXTL'
_computing_publication_material 'Bruker SHELXTL'
_computing_structure_refinement 'SHELXL-97 (Sheldrick, 1997)'
_computing_structure_solution 'SHELXS-97 (Sheldrick, 1990)'
_diffrn_ambient_temperature 173
_diffrn_detector_area_resol_mean 8.2556
_diffrn_measured_fraction_theta_full 0.982
_diffrn_measured_fraction_theta_max 0.982
_diffrn_measurement_device_type 'OD Xcalibur PX Ultra'
_diffrn_measurement_method 'omega scans'
_diffrn_radiation_monochromator mirror
_diffrn_radiation_source 'Enhance Ultra (Cu) X-ray Source'
_diffrn_radiation_type CuK\a
_diffrn_radiation_wavelength 1.54184
_diffrn_reflns_av_R_equivalents 0.0735
_diffrn_reflns_av_sigmaI/netI 0.0687
_diffrn_reflns_limit_h_max 47
_diffrn_reflns_limit_h_min -47
_diffrn_reflns_limit_k_max 15
_diffrn_reflns_limit_k_min -17
_diffrn_reflns_limit_l_max 16
_diffrn_reflns_limit_l_min -17
_diffrn_reflns_number 24406
_diffrn_reflns_theta_full 72.67
_diffrn_reflns_theta_max 72.67
_diffrn_reflns_theta_min 2.32
_diffrn_standards_number 0
_exptl_absorpt_coefficient_mu 4.532
_exptl_absorpt_correction_T_max 0.937
_exptl_absorpt_correction_T_min 0.422
_exptl_absorpt_correction_type analytical
_exptl_absorpt_process_details
; 
CrysAlisPro, Agilent Technologies, 
Version 1.171.35.15 (release 03-08-2011 CrysAlis171 .NET) 
(compiled Aug  3 2011,13:03:54) 
Analytical numeric absorption correction using a multifaceted crystal 
model based on expressions derived by R.C. Clark & J.S. Reid. 
(Clark, R. C. & Reid, J. S. (1995). Acta Cryst. A51, 887-897) 
;
_exptl_crystal_colour Blue
_exptl_crystal_density_diffrn 1.528
_exptl_crystal_density_method 'not measured'
_exptl_crystal_description 'platy needles'
_exptl_crystal_F_000 3512
_exptl_crystal_size_max 0.32
_exptl_crystal_size_mid 0.06
_exptl_crystal_size_min 0.01
_platon_squeeze_details
;
 SQUEEZE suggested 659 e/cell = ca. 82.4 e/asu.
 The non-located presumed chloride anion accounts for 17e of this,
 leaving 65.4e for solvent.
 The recrystallisation solvents were acetone [(C3 H6 O) = 32e] and
 water [(H2 O) = 10e]
 Before SQUEEZE the solvent resembled a series of isolated sites, and so
 best fits to water molecules.
 6.5H2O = 65e, so this was used as the solvent present
 
 So, atom list low by Cl + 6.5(H2 O) = H13 O6.5 Cl
 and UNIT low by H104 O52 Cl8,
 i.e. C208 H280 N56 O8 Cl24 Cu16
;
_refine_diff_density_max 0.864
_refine_diff_density_min -0.809
_refine_diff_density_rms 0.080
_refine_ls_extinction_method none
_refine_ls_goodness_of_fit_ref 1.130
_refine_ls_hydrogen_treatment constr
_refine_ls_matrix_type full
_refine_ls_number_parameters 431
_refine_ls_number_reflns 7202
_refine_ls_number_restraints 503
_refine_ls_restrained_S_all 1.162
_refine_ls_R_factor_all 0.1086
_refine_ls_R_factor_gt 0.0779
_refine_ls_shift/su_max 0.001
_refine_ls_shift/su_mean 0.000
_refine_ls_structure_factor_coef Fsqd
_refine_ls_weighting_details 'calc w=1/[\s^2^(Fo^2^)+(0.1359P)^2^+1.2030P] where P=(Fo^2^+2Fc^2^)/3'
_refine_ls_weighting_scheme calc
_refine_ls_wR_factor_gt 0.2300
_refine_ls_wR_factor_ref 0.2702
_reflns_number_gt 4286
_reflns_number_total 7202
_reflns_threshold_expression >2sigma(I)
_cod_data_source_file c4dt02910k2.cif
_cod_data_source_block 9
_cod_depositor_comments
;
The following automatic conversions were performed:

'_symmetry_cell_setting' value 'Monoclinic' changed to 'monoclinic'
according to
/usr/data/users/saulius/crontab/automatic-downloads/rss-feeds/RSC/lib/dictionaries/cif_core.dic
dictionary named 'cif_core.dic' version 2.4.2 from 2011-04-26.

Automatic conversion script
Id: cif_fix_values 2827 2014-09-09 07:05:25Z andrius 

 Adding full bibliography for 7032818--7032820.cif.
;
_cod_original_sg_symbol_H-M C2/c
_cod_original_formula_sum 'C26 H48 Cl4 Cu2 N7 O7.50'
_cod_database_code 7032820

loop_
_symmetry_equiv_pos_as_xyz
'x, y, z'
'-x, y, -z+1/2'
'x+1/2, y+1/2, z'
'-x+1/2, y+1/2, -z+1/2'
'-x, -y, -z'
'x, -y, z-1/2'
'-x+1/2, -y+1/2, -z'
'x+1/2, -y+1/2, z-1/2'

loop_
_atom_site_label
_atom_site_type_symbol
_atom_site_fract_x
_atom_site_fract_y
_atom_site_fract_z
_atom_site_U_iso_or_equiv
_atom_site_adp_type
_atom_site_occupancy
_atom_site_symmetry_multiplicity
_atom_site_calc_flag
_atom_site_refinement_flags
_atom_site_disorder_assembly
_atom_site_disorder_group
Cu1 Cu 0.53559(2) 0.73164(5) 0.43124(6) 0.0745(3) Uani 1 1 d . . .
Cl1 Cl 0.53194(6) 0.74387(9) 0.61265(12) 0.0919(5) Uani 1 1 d . . .
Cl2 Cl 0.58569(6) 0.80870(14) 0.42795(15) 0.1090(7) Uani 1 1 d . . .
Cu2 Cu 0.31688(6) 0.2170(4) 0.37560(17) 0.0862(9) Uani 0.604(8) 1 d PDU A 1
Cl3 Cl 0.32749(12) 0.3240(4) 0.5144(3) 0.0878(11) Uani 0.604(8) 1 d PDU A 1
Cu2' Cu 0.31060(9) 0.2647(4) 0.3624(3) 0.0717(9) Uani 0.396(8) 1 d PDU A 2
Cl3' Cl 0.32193(16) 0.3663(5) 0.5041(4) 0.0790(15) Uani 0.396(8) 1 d PDU A 2
N1 N 0.49347(12) 0.6604(3) 0.3759(3) 0.0616(10) Uani 1 1 d . . .
C2 C 0.49511(13) 0.5649(3) 0.3720(3) 0.0545(10) Uani 1 1 d . . .
C3 C 0.46580(14) 0.5124(3) 0.3356(4) 0.0613(11) Uani 1 1 d . . .
H3A H 0.4668 0.4448 0.3336 0.074 Uiso 1 1 calc R . .
C4 C 0.43451(15) 0.5606(4) 0.3017(4) 0.0725(14) Uani 1 1 d D A .
C5 C 0.43320(16) 0.6600(4) 0.3043(4) 0.0776(15) Uani 1 1 d . . .
H5A H 0.4120 0.6938 0.2814 0.093 Uiso 1 1 calc R . .
C6 C 0.46386(17) 0.7064(4) 0.3415(4) 0.0717(15) Uani 1 1 d . . .
C7 C 0.53080(13) 0.5278(3) 0.4124(4) 0.0595(11) Uani 1 1 d . . .
N8 N 0.55504(12) 0.5955(3) 0.4436(3) 0.0640(10) Uani 1 1 d . . .
C9 C 0.58771(16) 0.5716(5) 0.4793(5) 0.0779(15) Uani 1 1 d . . .
H9A H 0.6047 0.6201 0.4989 0.093 Uiso 1 1 calc R . .
C10 C 0.59805(17) 0.4756(5) 0.4892(5) 0.0861(18) Uani 1 1 d . . .
H10A H 0.6215 0.4590 0.5184 0.103 Uiso 1 1 calc R . .
C11 C 0.57383(17) 0.4062(4) 0.4560(4) 0.0778(16) Uani 1 1 d . . .
H11A H 0.5804 0.3409 0.4597 0.093 Uiso 1 1 calc R . .
C12 C 0.53950(15) 0.4331(4) 0.4168(4) 0.0680(13) Uani 1 1 d . . .
H12A H 0.5222 0.3862 0.3933 0.082 Uiso 1 1 calc R . .
C13 C 0.4688(2) 0.8119(4) 0.3506(5) 0.091(2) Uani 1 1 d . . .
N14 N 0.5017(2) 0.8397(3) 0.3845(4) 0.0939(19) Uani 1 1 d . . .
C15 C 0.5107(3) 0.9324(4) 0.3956(7) 0.120(3) Uani 1 1 d U . .
H15A H 0.5341 0.9511 0.4224 0.144 Uiso 1 1 calc R . .
C16 C 0.4842(4) 0.9999(6) 0.3661(9) 0.139(4) Uani 1 1 d U . .
H16A H 0.4903 1.0655 0.3690 0.167 Uiso 1 1 calc R . .
C17 C 0.4521(4) 0.9762(6) 0.3354(8) 0.134(4) Uani 1 1 d U . .
H17A H 0.4348 1.0246 0.3199 0.160 Uiso 1 1 calc R . .
C18 C 0.4415(3) 0.8770(5) 0.3238(6) 0.109(3) Uani 1 1 d U . .
H18A H 0.4179 0.8581 0.2998 0.131 Uiso 1 1 calc R . .
O19 O 0.40668(11) 0.5056(4) 0.2661(3) 0.0892(12) Uani 1 1 d D . .
C20 C 0.3728(2) 0.5380(13) 0.2323(10) 0.108(6) Uani 0.604(8) 1 d PD A 1
H20A H 0.3723 0.5829 0.1767 0.130 Uiso 0.604(8) 1 calc PR A 1
H20B H 0.3641 0.5718 0.2860 0.130 Uiso 0.604(8) 1 calc PR A 1
C21 C 0.3493(3) 0.4517(11) 0.1980(8) 0.094(4) Uani 0.604(8) 1 d PDU A 1
H21A H 0.3262 0.4746 0.1626 0.113 Uiso 0.604(8) 1 calc PR A 1
H21B H 0.3600 0.4142 0.1506 0.113 Uiso 0.604(8) 1 calc PR A 1
C22 C 0.3439(3) 0.3871(11) 0.2822(8) 0.098(4) Uani 0.604(8) 1 d PDU A 1
H22A H 0.3673 0.3718 0.3218 0.118 Uiso 0.604(8) 1 calc PR A 1
H22B H 0.3312 0.4242 0.3253 0.118 Uiso 0.604(8) 1 calc PR A 1
N23 N 0.32483(18) 0.2961(8) 0.2577(5) 0.089(3) Uani 0.604(8) 1 d PDU A 1
C24 C 0.3448(3) 0.2273(10) 0.2090(8) 0.116(5) Uani 0.604(8) 1 d PDU A 1
H24A H 0.3289 0.1762 0.1780 0.139 Uiso 0.604(8) 1 calc PR A 1
H24B H 0.3542 0.2602 0.1561 0.139 Uiso 0.604(8) 1 calc PR A 1
C25 C 0.3736(3) 0.1852(9) 0.2783(8) 0.093(3) Uani 0.604(8) 1 d PDU A 1
H25A H 0.3928 0.2325 0.2952 0.111 Uiso 0.604(8) 1 calc PR A 1
H25B H 0.3829 0.1299 0.2469 0.111 Uiso 0.604(8) 1 calc PR A 1
N26 N 0.3625(2) 0.1538(7) 0.3699(7) 0.097(3) Uani 0.604(8) 1 d PDU A 1
H26 H 0.3787 0.1713 0.4227 0.116 Uiso 0.604(8) 1 calc PR A 1
C27 C 0.3554(4) 0.0512(9) 0.3752(11) 0.117(4) Uani 0.604(8) 1 d PDU A 1
H27A H 0.3435 0.0288 0.3091 0.140 Uiso 0.604(8) 1 calc PR A 1
H27B H 0.3780 0.0169 0.3928 0.140 Uiso 0.604(8) 1 calc PR A 1
C28 C 0.3339(3) 0.0281(11) 0.4466(13) 0.131(5) Uani 0.604(8) 1 d PDU A 1
H28A H 0.3482 0.0326 0.5142 0.157 Uiso 0.604(8) 1 calc PR A 1
H28B H 0.3253 -0.0382 0.4360 0.157 Uiso 0.604(8) 1 calc PR A 1
N29 N 0.3039(2) 0.0933(7) 0.4371(8) 0.104(3) Uani 0.604(8) 1 d PDU A 1
H29 H 0.2998 0.1060 0.4979 0.124 Uiso 0.604(8) 1 calc PR A 1
C30 C 0.2711(3) 0.0670(9) 0.3737(10) 0.110(4) Uani 0.604(8) 1 d PDU A 1
H30A H 0.2599 0.0151 0.4052 0.132 Uiso 0.604(8) 1 calc PR A 1
H30B H 0.2757 0.0431 0.3099 0.132 Uiso 0.604(8) 1 calc PR A 1
C31 C 0.2470(3) 0.1494(9) 0.3557(10) 0.103(4) Uani 0.604(8) 1 d PDU A 1
H31A H 0.2262 0.1324 0.3048 0.123 Uiso 0.604(8) 1 calc PR A 1
H31B H 0.2387 0.1655 0.4174 0.123 Uiso 0.604(8) 1 calc PR A 1
N32 N 0.2645(2) 0.2328(8) 0.3222(6) 0.093(3) Uani 0.604(8) 1 d PDU A 1
H32 H 0.2566 0.2870 0.3448 0.112 Uiso 0.604(8) 1 calc PR A 1
C33 C 0.2642(3) 0.2396(13) 0.2157(9) 0.120(5) Uani 0.604(8) 1 d PDU A 1
H33A H 0.2402 0.2554 0.1800 0.144 Uiso 0.604(8) 1 calc PR A 1
H33B H 0.2710 0.1776 0.1907 0.144 Uiso 0.604(8) 1 calc PR A 1
C34 C 0.2891(2) 0.3145(11) 0.1975(10) 0.115(4) Uani 0.604(8) 1 d PDU A 1
H34A H 0.2807 0.3776 0.2150 0.138 Uiso 0.604(8) 1 calc PR A 1
H34B H 0.2904 0.3155 0.1264 0.138 Uiso 0.604(8) 1 calc PR A 1
C20' C 0.3754(4) 0.5675(13) 0.2289(19) 0.089(7) Uiso 0.396(8) 1 d PD A 2
H20C H 0.3703 0.6091 0.2823 0.107 Uiso 0.396(8) 1 calc PR A 2
H20D H 0.3796 0.6078 0.1734 0.107 Uiso 0.396(8) 1 calc PR A 2
C21' C 0.3455(4) 0.4999(11) 0.1949(12) 0.075(4) Uiso 0.396(8) 1 d PDU A 2
H21C H 0.3511 0.4598 0.1408 0.089 Uiso 0.396(8) 1 calc PR A 2
H21D H 0.3241 0.5369 0.1681 0.089 Uiso 0.396(8) 1 calc PR A 2
C22' C 0.3383(4) 0.4357(11) 0.2782(11) 0.076(4) Uiso 0.396(8) 1 d PDU A 2
H22C H 0.3611 0.4185 0.3204 0.092 Uiso 0.396(8) 1 calc PR A 2
H22D H 0.3249 0.4729 0.3195 0.092 Uiso 0.396(8) 1 calc PR A 2
N23' N 0.3187(3) 0.3463(8) 0.2473(7) 0.074(3) Uiso 0.396(8) 1 d PDU A 2
C24' C 0.3378(5) 0.2802(13) 0.1943(12) 0.120(7) Uiso 0.396(8) 1 d PDU A 2
H24C H 0.3216 0.2299 0.1625 0.143 Uiso 0.396(8) 1 calc PR A 2
H24D H 0.3466 0.3151 0.1416 0.143 Uiso 0.396(8) 1 calc PR A 2
C25' C 0.3674(4) 0.2361(14) 0.2615(15) 0.108(6) Uiso 0.396(8) 1 d PDU A 2
H25C H 0.3859 0.2841 0.2833 0.129 Uiso 0.396(8) 1 calc PR A 2
H25D H 0.3774 0.1842 0.2270 0.129 Uiso 0.396(8) 1 calc PR A 2
N26' N 0.3545(4) 0.1968(10) 0.3497(11) 0.095(5) Uiso 0.396(8) 1 d PDU A 2
H26' H 0.3709 0.2052 0.4049 0.114 Uiso 0.396(8) 1 calc PR A 2
C27' C 0.3449(6) 0.0952(13) 0.338(2) 0.130(7) Uiso 0.396(8) 1 d PDU A 2
H27C H 0.3332 0.0833 0.2687 0.156 Uiso 0.396(8) 1 calc PR A 2
H27D H 0.3666 0.0562 0.3518 0.156 Uiso 0.396(8) 1 calc PR A 2
C28' C 0.3221(5) 0.0662(14) 0.403(2) 0.143(7) Uiso 0.396(8) 1 d PDU A 2
H28C H 0.3363 0.0530 0.4692 0.172 Uiso 0.396(8) 1 calc PR A 2
H28D H 0.3101 0.0064 0.3776 0.172 Uiso 0.396(8) 1 calc PR A 2
N29' N 0.2953(3) 0.1389(8) 0.4123(11) 0.094(4) Uiso 0.396(8) 1 d PDU A 2
H29' H 0.2941 0.1451 0.4765 0.112 Uiso 0.396(8) 1 calc PR A 2
C30' C 0.2602(5) 0.1164(12) 0.355(2) 0.119(7) Uiso 0.396(8) 1 d PDU A 2
H30C H 0.2626 0.0845 0.2927 0.143 Uiso 0.396(8) 1 calc PR A 2
H30D H 0.2484 0.0715 0.3936 0.143 Uiso 0.396(8) 1 calc PR A 2
C31' C 0.2388(4) 0.2008(14) 0.3326(17) 0.125(7) Uiso 0.396(8) 1 d PDU A 2
H31C H 0.2279 0.2164 0.3902 0.150 Uiso 0.396(8) 1 calc PR A 2
H31D H 0.2196 0.1870 0.2759 0.150 Uiso 0.396(8) 1 calc PR A 2
N32' N 0.2585(3) 0.2837(10) 0.3088(9) 0.088(4) Uiso 0.396(8) 1 d PDU A 2
H32' H 0.2511 0.3360 0.3365 0.105 Uiso 0.396(8) 1 calc PR A 2
C33' C 0.2572(4) 0.3013(16) 0.2029(11) 0.106(6) Uiso 0.396(8) 1 d PDU A 2
H33C H 0.2618 0.2413 0.1700 0.127 Uiso 0.396(8) 1 calc PR A 2
H33D H 0.2335 0.3242 0.1718 0.127 Uiso 0.396(8) 1 calc PR A 2
C34' C 0.2832(3) 0.3719(13) 0.1901(13) 0.100(5) Uiso 0.396(8) 1 d PDU A 2
H34C H 0.2762 0.4347 0.2125 0.119 Uiso 0.396(8) 1 calc PR A 2
H34D H 0.2842 0.3771 0.1190 0.119 Uiso 0.396(8) 1 calc PR A 2

loop_
_atom_site_aniso_label
_atom_site_aniso_U_11
_atom_site_aniso_U_22
_atom_site_aniso_U_33
_atom_site_aniso_U_23
_atom_site_aniso_U_13
_atom_site_aniso_U_12
Cu1 0.1010(6) 0.0492(4) 0.0868(6) -0.0020(3) 0.0519(5) -0.0143(3)
Cl1 0.1491(15) 0.0535(6) 0.0929(10) -0.0050(6) 0.0729(10) -0.0102(7)
Cl2 0.1333(15) 0.0982(11) 0.1091(12) -0.0013(9) 0.0570(11) -0.0544(10)
Cu2 0.0639(10) 0.107(2) 0.0971(12) 0.0088(12) 0.0401(8) -0.0121(12)
Cl3 0.0799(19) 0.096(3) 0.099(2) 0.016(2) 0.0450(15) -0.0024(19)
Cu2' 0.0634(14) 0.068(2) 0.0928(17) 0.0034(14) 0.0371(12) -0.0054(13)
Cl3' 0.071(3) 0.086(3) 0.091(3) 0.003(3) 0.044(2) -0.003(3)
N1 0.082(3) 0.0470(18) 0.066(2) 0.0063(16) 0.041(2) 0.0040(17)
C2 0.070(3) 0.0433(19) 0.060(2) 0.0024(17) 0.037(2) -0.0014(18)
C3 0.075(3) 0.053(2) 0.066(3) 0.0040(19) 0.040(2) 0.002(2)
C4 0.070(3) 0.089(3) 0.070(3) 0.005(2) 0.042(3) 0.000(3)
C5 0.080(4) 0.086(4) 0.077(3) 0.021(3) 0.043(3) 0.026(3)
C6 0.096(4) 0.059(3) 0.075(3) 0.014(2) 0.054(3) 0.023(3)
C7 0.070(3) 0.049(2) 0.072(3) 0.0039(19) 0.044(2) 0.0016(19)
N8 0.075(3) 0.060(2) 0.067(2) 0.0046(17) 0.0383(19) -0.0039(19)
C9 0.074(3) 0.090(4) 0.080(4) 0.002(3) 0.040(3) -0.005(3)
C10 0.076(4) 0.101(4) 0.092(4) 0.015(3) 0.044(3) 0.020(3)
C11 0.091(4) 0.076(3) 0.079(3) 0.013(3) 0.049(3) 0.026(3)
C12 0.081(3) 0.056(2) 0.077(3) 0.007(2) 0.041(3) 0.010(2)
C13 0.151(7) 0.048(3) 0.095(4) 0.019(3) 0.081(4) 0.026(3)
N14 0.155(6) 0.049(2) 0.100(4) 0.009(2) 0.079(4) 0.004(3)
C15 0.208(9) 0.036(2) 0.143(6) -0.005(3) 0.102(6) 0.004(4)
C16 0.219(11) 0.064(4) 0.163(8) 0.014(4) 0.109(8) 0.023(6)
C17 0.199(10) 0.080(5) 0.149(7) 0.042(5) 0.102(8) 0.063(6)
C18 0.147(6) 0.087(4) 0.110(5) 0.029(4) 0.070(5) 0.048(4)
O19 0.070(2) 0.124(3) 0.083(3) 0.006(2) 0.039(2) -0.012(2)
C20 0.060(6) 0.186(16) 0.090(8) 0.033(9) 0.044(6) -0.020(7)
C21 0.067(5) 0.133(10) 0.092(7) 0.032(7) 0.037(5) -0.010(6)
C22 0.073(6) 0.144(11) 0.092(7) 0.034(7) 0.050(5) 0.006(7)
N23 0.060(4) 0.133(8) 0.079(5) 0.021(5) 0.027(4) 0.004(5)
C24 0.103(9) 0.161(13) 0.096(8) 0.003(8) 0.053(7) -0.019(9)
C25 0.103(7) 0.095(7) 0.094(7) 0.015(6) 0.053(6) -0.005(6)
N26 0.075(5) 0.124(8) 0.102(6) 0.000(6) 0.045(5) -0.019(6)
C27 0.102(8) 0.136(10) 0.124(9) 0.033(8) 0.050(7) -0.022(8)
C28 0.110(9) 0.153(11) 0.146(11) 0.039(9) 0.068(9) 0.000(8)
N29 0.089(6) 0.101(6) 0.135(8) 0.012(6) 0.058(5) -0.008(5)
C30 0.094(8) 0.124(9) 0.129(9) -0.009(8) 0.063(7) -0.026(7)
C31 0.074(6) 0.110(8) 0.136(8) 0.002(7) 0.051(6) -0.016(6)
N32 0.063(4) 0.120(8) 0.106(6) 0.010(5) 0.042(4) -0.011(5)
C33 0.084(7) 0.154(12) 0.129(10) 0.015(8) 0.039(7) -0.014(7)
C34 0.071(6) 0.159(12) 0.115(9) 0.026(9) 0.018(6) -0.001(7)

loop_
_atom_type_symbol
_atom_type_description
_atom_type_scat_dispersion_real
_atom_type_scat_dispersion_imag
_atom_type_scat_source
C C 0.0181 0.0091 'International Tables Vol C Tables 4.2.6.8 and 6.1.1.4'
H H 0.0000 0.0000 'International Tables Vol C Tables 4.2.6.8 and 6.1.1.4'
N N 0.0311 0.0180 'International Tables Vol C Tables 4.2.6.8 and 6.1.1.4'
O O 0.0492 0.0322 'International Tables Vol C Tables 4.2.6.8 and 6.1.1.4'
Cl Cl 0.3639 0.7018 'International Tables Vol C Tables 4.2.6.8 and 6.1.1.4'
Cu Cu -1.9646 0.5888 'International Tables Vol C Tables 4.2.6.8 and 6.1.1.4'

loop_
_geom_angle_atom_site_label_1
_geom_angle_atom_site_label_2
_geom_angle_atom_site_label_3
_geom_angle
N1 Cu1 N14 79.3(2)
N1 Cu1 N8 79.71(17)
N14 Cu1 N8 158.3(2)
N1 Cu1 Cl2 155.73(13)
N14 Cu1 Cl2 98.4(2)
N8 Cu1 Cl2 98.34(14)
N1 Cu1 Cl1 102.66(12)
N14 Cu1 Cl1 96.10(15)
N8 Cu1 Cl1 94.06(12)
Cl2 Cu1 Cl1 101.61(7)
N26 Cu2 N32 150.0(4)
N26 Cu2 N29 86.0(4)
N32 Cu2 N29 86.1(4)
N26 Cu2 N23 86.5(3)
N32 Cu2 N23 86.9(3)
N29 Cu2 N23 152.0(4)
N26 Cu2 Cl3 107.0(3)
N32 Cu2 Cl3 103.0(3)
N29 Cu2 Cl3 102.7(3)
N23 Cu2 Cl3 105.3(3)
N26' Cu2' N29' 85.6(6)
N26' Cu2' N23' 86.5(5)
N29' Cu2' N23' 149.0(5)
N26' Cu2' N32' 147.2(6)
N29' Cu2' N32' 84.3(5)
N23' Cu2' N32' 86.3(5)
N26' Cu2' Cl3' 109.4(5)
N29' Cu2' Cl3' 105.3(4)
N23' Cu2' Cl3' 105.7(3)
N32' Cu2' Cl3' 103.4(4)
C6 N1 C2 121.1(5)
C6 N1 Cu1 119.8(3)
C2 N1 Cu1 119.1(4)
N1 C2 C3 120.7(5)
N1 C2 C7 112.6(4)
C3 C2 C7 126.8(4)
C2 C3 C4 118.1(4)
O19 C4 C3 115.6(5)
O19 C4 C5 123.6(6)
C3 C4 C5 120.8(6)
C6 C5 C4 116.9(5)
N1 C6 C5 122.4(5)
N1 C6 C13 111.4(6)
C5 C6 C13 126.2(6)
N8 C7 C12 121.2(5)
N8 C7 C2 114.6(4)
C12 C7 C2 124.2(5)
C9 N8 C7 120.3(5)
C9 N8 Cu1 125.6(4)
C7 N8 Cu1 114.0(3)
N8 C9 C10 121.2(6)
C11 C10 C9 119.0(6)
C10 C11 C12 118.8(5)
C7 C12 C11 119.4(6)
N14 C13 C18 122.0(7)
N14 C13 C6 114.7(6)
C18 C13 C6 123.3(9)
C13 N14 C15 122.2(7)
C13 N14 Cu1 114.3(4)
C15 N14 Cu1 123.1(7)
N14 C15 C16 117.4(11)
C17 C16 C15 122.3(9)
C16 C17 C18 121.4(8)
C13 C18 C17 114.5(10)
C4 O19 C20 125.4(9)
C4 O19 C20' 109.5(8)
O19 C20 C21 108.2(11)
C22 C21 C20 113.4(9)
N23 C22 C21 118.5(9)
C24 N23 C22 112.5(7)
C24 N23 C34 111.9(9)
C22 N23 C34 110.2(8)
C24 N23 Cu2 100.3(7)
C22 N23 Cu2 115.7(6)
C34 N23 Cu2 105.7(6)
C25 C24 N23 112.0(8)
C24 C25 N26 111.6(8)
C27 N26 C25 115.0(9)
C27 N26 Cu2 105.0(6)
C25 N26 Cu2 108.0(6)
C28 C27 N26 113.1(10)
C27 C28 N29 110.6(9)
C30 N29 C28 119.1(10)
C30 N29 Cu2 103.1(7)
C28 N29 Cu2 108.2(6)
N29 C30 C31 110.9(9)
N32 C31 C30 110.9(7)
C33 N32 C31 116.7(9)
C33 N32 Cu2 100.7(6)
C31 N32 Cu2 106.9(6)
N32 C33 C34 109.5(10)
C33 C34 N23 110.4(9)
C21' C20' O19 105.5(12)
C20' C21' C22' 112.4(13)
N23' C22' C21' 116.2(11)
C24' N23' C22' 113.3(10)
C24' N23' C34' 113.2(10)
C22' N23' C34' 108.5(9)
C24' N23' Cu2' 101.6(10)
C22' N23' Cu2' 113.6(8)
C34' N23' Cu2' 106.4(8)
C25' C24' N23' 111.2(11)
C24' C25' N26' 108.9(11)
C27' N26' C25' 112.5(12)
C27' N26' Cu2' 105.7(11)
C25' N26' Cu2' 108.5(9)
C28' C27' N26' 112.3(12)
C27' C28' N29' 112.8(12)
C30' N29' C28' 113.5(12)
C30' N29' Cu2' 107.9(10)
C28' N29' Cu2' 108.4(9)
C31' C30' N29' 112.0(12)
C30' C31' N32' 113.3(12)
C31' N32' C33' 115.9(12)
C31' N32' Cu2' 110.0(9)
C33' N32' Cu2' 102.9(9)
C34' C33' N32' 110.2(11)
C33' C34' N23' 111.4(11)

loop_
_geom_bond_atom_site_label_1
_geom_bond_atom_site_label_2
_geom_bond_distance
Cu1 N1 1.944(5)
Cu1 N14 2.030(6)
Cu1 N8 2.051(4)
Cu1 Cl2 2.2341(18)
Cu1 Cl1 2.5361(17)
Cu2 N26 1.995(9)
Cu2 N32 2.036(8)
Cu2 N29 2.038(9)
Cu2 N23 2.039(8)
Cu2 Cl3 2.405(5)
Cu2' N26' 1.990(12)
Cu2' N29' 2.025(12)
Cu2' N23' 2.028(10)
Cu2' N32' 2.034(11)
Cu2' Cl3' 2.390(6)
N1 C6 1.324(7)
N1 C2 1.344(6)
C2 C3 1.368(7)
C2 C7 1.485(7)
C3 C4 1.391(8)
C4 O19 1.342(8)
C4 C5 1.397(9)
C5 C6 1.367(10)
C6 C13 1.496(8)
C7 N8 1.348(7)
C7 C12 1.370(7)
N8 C9 1.313(8)
C9 C10 1.406(10)
C10 C11 1.370(10)
C11 C12 1.391(9)
C13 N14 1.333(11)
C13 C18 1.395(10)
N14 C15 1.348(8)
C15 C16 1.401(16)
C16 C17 1.283(17)
C17 C18 1.452(15)
O19 C20 1.386(12)
O19 C20' 1.502(15)
C20 C21 1.535(15)
C21 C22 1.518(12)
C22 N23 1.483(15)
N23 C24 1.479(11)
N23 C34 1.496(10)
C24 C25 1.449(13)
C25 N26 1.478(10)
N26 C27 1.470(12)
C27 C28 1.445(12)
C28 N29 1.469(12)
N29 C30 1.446(12)
C30 C31 1.479(14)
C31 N32 1.474(10)
N32 C33 1.468(12)
C33 C34 1.484(13)
C20' C21' 1.501(15)
C21' C22' 1.527(15)
C22' N23' 1.488(16)
N23' C24' 1.468(13)
N23' C34' 1.494(12)
C24' C25' 1.467(15)
C25' N26' 1.505(13)
N26' C27' 1.475(14)
C27' C28' 1.435(16)
C28' N29' 1.478(14)
N29' C30' 1.472(14)
C30' C31' 1.448(16)
C31' N32' 1.464(13)
N32' C33' 1.471(13)
C33' C34' 1.449(15)

loop_
_platon_squeeze_void_nr
_platon_squeeze_void_average_x
_platon_squeeze_void_average_y
_platon_squeeze_void_average_z
_platon_squeeze_void_volume
_platon_squeeze_void_count_electrons
_platon_squeeze_void_content
1 0.250 0.397 0.083 869 329 ' '
2 0.750 0.897 0.083 869 329 ' '
